data_2201592
loop_
_publ_author_name
'Oleg Ya. Borbulevych'
'Irina V. Shahkheldyan'
'Olga V. Leonova'
'Yuriy M. Atroshchenko'
'Elena. N. Alifanova'

_publ_section_title
;
 3-Methyl-1,5-dinitro-9-phenacyl-3-azabicyclo[3.3.1]non-7-en-6-one
;
_journal_issue 12
_journal_name_full 'Acta Crystallographica Section E'
_journal_page_first o1363
_journal_page_last o1364
_journal_paper_doi 10.1107/S160053680202041X
_journal_volume 58
_journal_year 2002
_chemical_formula_iupac 'C17 H17 N3 O6'
_chemical_formula_moiety 'C17 H17 N3 O6'
_chemical_formula_sum 'C17 H17 N3 O6'
_chemical_formula_weight 359.34
_chemical_name_systematic
;
3-Methyl-1,5-dinitro-9-phenacyl-3-azabicyclo[3.3.1]non-7-en-6-one
;
_space_group_IT_number 2
_symmetry_cell_setting triclinic
_symmetry_space_group_name_Hall '-P 1'
_symmetry_space_group_name_H-M 'P -1'
_atom_sites_solution_hydrogens difmap
_atom_sites_solution_primary direct
_atom_sites_solution_secondary difmap
_audit_creation_method SHELXL-97
_cell_angle_alpha 84.56(4)
_cell_angle_beta 75.64(4)
_cell_angle_gamma 75.07(4)
_cell_formula_units_Z 4
_cell_length_a 11.374(6)
_cell_length_b 11.669(5)
_cell_length_c 13.715(6)
_cell_measurement_reflns_used 24
_cell_measurement_temperature 293(2)
_cell_measurement_theta_max 11
_cell_measurement_theta_min 10
_cell_volume 1703.0(14)
_computing_cell_refinement 'P3 (Siemens, 1989)'
_computing_data_collection 'P3 (Siemens, 1989)'
_computing_data_reduction 'XDISK  (Siemens, 1991)'
_computing_molecular_graphics SHELXL97
_computing_publication_material SHELXL97
_computing_structure_refinement 'SHELXL97 (Sheldrick, 1997)'
_computing_structure_solution 'SHELXS97 (Sheldrick, 1997)'
_diffrn_ambient_temperature 293(2)
_diffrn_measured_fraction_theta_full 0.977
_diffrn_measured_fraction_theta_max 0.977
_diffrn_measurement_device_type 'Siemens P3'
_diffrn_measurement_method \w
_diffrn_radiation_monochromator graphite
_diffrn_radiation_source 'fine-focus sealed tube'
_diffrn_radiation_type MoK\a
_diffrn_radiation_wavelength 0.71073
_diffrn_reflns_av_R_equivalents 0.0383
_diffrn_reflns_av_sigmaI/netI 0.0349
_diffrn_reflns_limit_h_max 13
_diffrn_reflns_limit_h_min 0
_diffrn_reflns_limit_k_max 13
_diffrn_reflns_limit_k_min -13
_diffrn_reflns_limit_l_max 16
_diffrn_reflns_limit_l_min -15
_diffrn_reflns_number 6198
_diffrn_reflns_theta_full 25.00
_diffrn_reflns_theta_max 25.00
_diffrn_reflns_theta_min 1.91
_diffrn_standards_decay_% 3.4
_diffrn_standards_interval_count 98
_diffrn_standards_number 2
_exptl_absorpt_coefficient_mu 0.108
_exptl_absorpt_correction_type none
_exptl_crystal_colour yellow
_exptl_crystal_density_diffrn 1.402
_exptl_crystal_density_method 'not measured'
_exptl_crystal_description 'square prism'
_exptl_crystal_F_000 752
_exptl_crystal_size_max 0.50
_exptl_crystal_size_mid 0.30
_exptl_crystal_size_min 0.30
_refine_diff_density_max 0.296
_refine_diff_density_min -0.266
_refine_ls_extinction_method none
_refine_ls_goodness_of_fit_ref 0.948
_refine_ls_hydrogen_treatment constr
_refine_ls_matrix_type full
_refine_ls_number_parameters 469
_refine_ls_number_reflns 5875
_refine_ls_number_restraints 0
_refine_ls_restrained_S_all 0.948
_refine_ls_R_factor_all 0.0832
_refine_ls_R_factor_gt 0.0609
_refine_ls_shift/su_max 0.001
_refine_ls_shift/su_mean 0.000
_refine_ls_structure_factor_coef Fsqd
_refine_ls_weighting_details 'calc w = 1/[\s^2^(Fo^2^)+(0.1289P)^2^] where P = (Fo^2^+2Fc^2^)/3'
_refine_ls_weighting_scheme calc
_refine_ls_wR_factor_gt 0.1569
_refine_ls_wR_factor_ref 0.1687
_reflns_number_gt 4198
_reflns_number_total 5875
_reflns_threshold_expression I>2\s(I)
_cod_data_source_file ob6188.cif
_cod_data_source_block I
_cod_original_cell_volume 1702.9(14)
_cod_database_code 2201592
_cod_database_fobs_code 2201592

loop_
_symmetry_equiv_pos_as_xyz
'x, y, z'
'-x, -y, -z'

loop_
_atom_site_label
_atom_site_fract_x
_atom_site_fract_y
_atom_site_fract_z
_atom_site_U_iso_or_equiv
_atom_site_adp_type
_atom_site_calc_flag
_atom_site_refinement_flags
_atom_site_occupancy
_atom_site_disorder_assembly
_atom_site_disorder_group
_atom_site_type_symbol
N1A 1.18163(17) 0.70037(17) 0.06086(13) 0.0534(5) Uani d . 1 . . N
N2A 0.77553(17) 0.96661(16) 0.22244(15) 0.0563(5) Uani d . 1 . . N
N3A 0.85363(18) 0.70890(15) 0.05651(14) 0.0548(5) Uani d . 1 . . N
O1A 1.25348(18) 0.60621(18) 0.06737(16) 0.0864(6) Uani d . 1 . . O
O2A 1.21318(16) 0.78658(16) 0.01460(14) 0.0698(5) Uani d . 1 . . O
O3A 0.71615(18) 1.03869(15) 0.17316(15) 0.0781(6) Uani d . 1 . . O
O4A 0.78503(18) 0.98328(17) 0.30666(14) 0.0806(6) Uani d . 1 . . O
O5A 0.71335(17) 0.76351(19) 0.31564(16) 0.0866(6) Uani d . 1 . . O
O6A 1.0094(2) 1.07040(14) 0.15322(15) 0.0824(6) Uani d . 1 . . O
C1A 1.04280(18) 0.71456(16) 0.10841(14) 0.0435(5) Uani d . 1 . . C
C2A 0.9873(2) 0.69200(19) 0.02134(17) 0.0535(5) Uani d . 1 . . C
H2AA 1.0058 0.7465 -0.0350 0.064 Uiso calc R 1 . . H
H2AB 1.0247 0.6117 -0.0014 0.064 Uiso calc R 1 . . H
C4A 0.7943(2) 0.82986(18) 0.08911(17) 0.0521(5) Uani d . 1 . . C
H4AA 0.7042 0.8416 0.1089 0.063 Uiso calc R 1 . . H
H4AB 0.8143 0.8864 0.0349 0.063 Uiso calc R 1 . . H
C5A 0.84501(19) 0.84670(16) 0.17842(15) 0.0445(5) Uani d . 1 . . C
C6A 0.8174(2) 0.7511(2) 0.26045(17) 0.0546(5) Uani d . 1 . . C
C7A 0.9180(2) 0.64498(19) 0.26346(17) 0.0544(5) Uani d . 1 . . C
H7AA 0.9075 0.5890 0.3158 0.065 Uiso calc R 1 . . H
C8A 1.0243(2) 0.62643(17) 0.19309(16) 0.0477(5) Uani d . 1 . . C
H8AA 1.0873 0.5583 0.1968 0.057 Uiso calc R 1 . . H
C9A 0.98580(18) 0.84213(16) 0.14396(14) 0.0402(4) Uani d . 1 . . C
H9AA 0.9983 0.8965 0.0854 0.048 Uiso calc R 1 . . H
C10A 0.7994(3) 0.6772(2) -0.0197(2) 0.0809(9) Uani d . 1 . . C
H10A 0.8402 0.5971 -0.0393 0.121 Uiso calc R 1 . . H
H10B 0.8105 0.7301 -0.0774 0.121 Uiso calc R 1 . . H
H10C 0.7117 0.6834 0.0073 0.121 Uiso calc R 1 . . H
C11A 1.04558(19) 0.87405(17) 0.22265(15) 0.0444(5) Uani d . 1 . . C
H11A 1.0039 0.8492 0.2889 0.053 Uiso calc R 1 . . H
H11B 1.1327 0.8307 0.2100 0.053 Uiso calc R 1 . . H
C12A 1.0383(2) 1.00546(19) 0.22223(17) 0.0524(5) Uani d . 1 . . C
C13A 1.0678(2) 1.0517(2) 0.30912(18) 0.0558(6) Uani d . 1 . . C
C14A 1.0366(3) 1.1733(2) 0.3208(2) 0.0805(8) Uani d . 1 . . C
H14A 0.9993 1.2244 0.2749 0.097 Uiso calc R 1 . . H
C15A 1.0617(4) 1.2184(3) 0.4019(3) 0.1073(13) Uani d . 1 . . C
H15A 1.0387 1.2998 0.4113 0.129 Uiso calc R 1 . . H
C16A 1.1202(3) 1.1430(4) 0.4680(3) 0.0949(11) Uani d . 1 . . C
H16A 1.1376 1.1738 0.5215 0.114 Uiso calc R 1 . . H
C17A 1.1529(3) 1.0246(3) 0.4561(2) 0.0811(8) Uani d . 1 . . C
H17A 1.1932 0.9744 0.5009 0.097 Uiso calc R 1 . . H
C18A 1.1262(2) 0.9773(2) 0.37659(18) 0.0621(6) Uani d . 1 . . C
H18A 1.1478 0.8956 0.3691 0.075 Uiso calc R 1 . . H
N1B 0.7221(2) 0.40555(18) 0.2665(2) 0.0720(6) Uani d . 1 . . N
N2B 0.2580(2) 0.54668(18) 0.37025(19) 0.0677(6) Uani d . 1 . . N
N3B 0.47394(16) 0.24604(13) 0.38160(12) 0.0460(4) Uani d . 1 . . N
O1B 0.7967(2) 0.3901(3) 0.1868(2) 0.1262(10) Uani d . 1 . . O
O2B 0.7429(2) 0.4435(2) 0.3386(2) 0.1098(8) Uani d . 1 . . O
O3B 0.1942(3) 0.5432(3) 0.4536(2) 0.1378(12) Uani d . 1 . . O
O4B 0.23782(18) 0.62839(15) 0.31084(18) 0.0817(6) Uani d . 1 . . O
O5B 0.2519(2) 0.39300(15) 0.23680(17) 0.0842(6) Uani d . 1 . . O
O6B 0.42995(18) 0.71600(12) 0.38920(11) 0.0624(4) Uani d . 1 . . O
C1B 0.5958(2) 0.37680(17) 0.28111(16) 0.0481(5) Uani d . 1 . . C
C2B 0.5938(2) 0.27512(17) 0.36162(16) 0.0494(5) Uani d . 1 . . C
H2BA 0.6602 0.2061 0.3377 0.059 Uiso calc R 1 . . H
H2BB 0.6070 0.2996 0.4229 0.059 Uiso calc R 1 . . H
C4B 0.3724(2) 0.34702(17) 0.42057(16) 0.0502(5) Uani d . 1 . . C
H4BA 0.3850 0.3741 0.4811 0.060 Uiso calc R 1 . . H
H4BB 0.2930 0.3248 0.4370 0.060 Uiso calc R 1 . . H
C5B 0.3722(2) 0.44563(16) 0.33838(15) 0.0462(5) Uani d . 1 . . C
C6B 0.3552(3) 0.39547(18) 0.24300(18) 0.0583(6) Uani d . 1 . . C
C7B 0.4684(3) 0.3486(2) 0.16948(18) 0.0689(7) Uani d . 1 . . C
H7BA 0.4619 0.3241 0.1088 0.083 Uiso calc R 1 . . H
C8B 0.5807(3) 0.33867(19) 0.18421(17) 0.0647(7) Uani d . 1 . . C
H8BA 0.6511 0.3079 0.1343 0.078 Uiso calc R 1 . . H
C9B 0.4931(2) 0.48808(16) 0.31869(14) 0.0435(5) Uani d . 1 . . C
H9BA 0.5036 0.5078 0.3834 0.052 Uiso calc R 1 . . H
C10B 0.4716(2) 0.14129(18) 0.44766(18) 0.0586(6) Uani d . 1 . . C
H10D 0.5399 0.0770 0.4195 0.088 Uiso calc R 1 . . H
H10E 0.3940 0.1196 0.4545 0.088 Uiso calc R 1 . . H
H10F 0.4794 0.1580 0.5127 0.088 Uiso calc R 1 . . H
C11B 0.5015(2) 0.59467(17) 0.24648(16) 0.0548(6) Uani d . 1 . . C
H11C 0.5883 0.5880 0.2118 0.066 Uiso calc R 1 . . H
H11D 0.4550 0.5936 0.1962 0.066 Uiso calc R 1 . . H
C12B 0.45111(19) 0.71214(16) 0.29848(15) 0.0443(5) Uani d . 1 . . C
C13B 0.43256(18) 0.82283(16) 0.23475(15) 0.0437(5) Uani d . 1 . . C
C14B 0.4355(2) 0.92789(17) 0.27364(18) 0.0533(5) Uani d . 1 . . C
H14B 0.4515 0.9264 0.3371 0.064 Uiso calc R 1 . . H
C15B 0.4152(2) 1.03251(19) 0.2203(2) 0.0624(6) Uani d . 1 . . C
H15B 0.4192 1.1017 0.2465 0.075 Uiso calc R 1 . . H
C16B 0.3888(3) 1.0358(2) 0.1274(2) 0.0703(7) Uani d . 1 . . C
H16B 0.3738 1.1076 0.0913 0.084 Uiso calc R 1 . . H
C17B 0.3846(3) 0.9333(2) 0.0872(2) 0.0692(7) Uani d . 1 . . C
H17B 0.3660 0.9361 0.0245 0.083 Uiso calc R 1 . . H
C18B 0.4077(2) 0.82704(19) 0.13995(17) 0.0526(5) Uani d . 1 . . C
H18B 0.4068 0.7577 0.1122 0.063 Uiso calc R 1 . . H

loop_
_atom_site_aniso_label
_atom_site_aniso_U_11
_atom_site_aniso_U_22
_atom_site_aniso_U_33
_atom_site_aniso_U_12
_atom_site_aniso_U_13
_atom_site_aniso_U_23
N1A 0.0509(11) 0.0610(11) 0.0442(10) -0.0076(9) -0.0039(8) -0.0173(8)
N2A 0.0481(11) 0.0511(10) 0.0637(12) -0.0008(8) -0.0081(9) -0.0172(9)
N3A 0.0610(12) 0.0476(10) 0.0643(12) -0.0091(8) -0.0304(10) -0.0131(8)
O1A 0.0578(11) 0.0803(13) 0.0944(14) 0.0144(10) -0.0007(10) -0.0046(10)
O2A 0.0630(11) 0.0753(11) 0.0651(11) -0.0241(9) 0.0085(8) -0.0144(9)
O3A 0.0777(13) 0.0526(10) 0.0955(14) 0.0104(9) -0.0280(11) -0.0126(9)
O4A 0.0776(12) 0.0870(12) 0.0674(12) 0.0070(10) -0.0133(10) -0.0404(10)
O5A 0.0533(11) 0.1036(14) 0.0840(14) -0.0141(10) 0.0069(10) 0.0143(11)
O6A 0.1327(17) 0.0490(9) 0.0842(13) -0.0350(10) -0.0497(12) 0.0072(8)
C1A 0.0437(11) 0.0433(10) 0.0422(10) -0.0071(8) -0.0080(8) -0.0097(8)
C2A 0.0678(15) 0.0461(11) 0.0480(12) -0.0058(10) -0.0194(10) -0.0150(9)
C4A 0.0519(13) 0.0509(11) 0.0559(13) -0.0076(9) -0.0203(10) -0.0064(9)
C5A 0.0441(11) 0.0422(10) 0.0468(11) -0.0063(8) -0.0110(9) -0.0096(8)
C6A 0.0465(13) 0.0662(14) 0.0514(12) -0.0184(10) -0.0070(10) -0.0024(10)
C7A 0.0598(14) 0.0523(12) 0.0554(13) -0.0207(10) -0.0180(11) 0.0099(9)
C8A 0.0499(12) 0.0392(10) 0.0564(12) -0.0081(9) -0.0181(10) -0.0059(8)
C9A 0.0437(11) 0.0384(9) 0.0389(10) -0.0100(8) -0.0088(8) -0.0055(7)
C10A 0.091(2) 0.0697(16) 0.100(2) -0.0100(14) -0.0567(18) -0.0256(14)
C11A 0.0465(11) 0.0456(10) 0.0427(11) -0.0122(8) -0.0095(9) -0.0091(8)
C12A 0.0549(13) 0.0478(11) 0.0577(13) -0.0173(9) -0.0112(10) -0.0086(10)
C13A 0.0515(13) 0.0618(13) 0.0578(13) -0.0263(10) -0.0007(10) -0.0171(10)
C14A 0.093(2) 0.0708(16) 0.086(2) -0.0361(14) -0.0096(16) -0.0276(14)
C15A 0.124(3) 0.097(2) 0.111(3) -0.062(2) 0.013(2) -0.058(2)
C16A 0.101(2) 0.137(3) 0.0659(19) -0.072(2) 0.0050(17) -0.0411(19)
C17A 0.0693(17) 0.130(3) 0.0585(15) -0.0519(17) -0.0060(13) -0.0235(16)
C18A 0.0513(13) 0.0833(16) 0.0563(14) -0.0269(12) -0.0035(11) -0.0196(12)
N1B 0.0654(14) 0.0550(12) 0.0895(17) -0.0195(10) -0.0010(13) -0.0035(11)
N2B 0.0602(13) 0.0558(12) 0.0849(16) -0.0017(10) -0.0214(12) -0.0146(11)
N3B 0.0560(11) 0.0382(8) 0.0440(9) -0.0145(7) -0.0088(8) -0.0016(7)
O1B 0.0810(16) 0.150(2) 0.126(2) -0.0434(15) 0.0406(15) -0.0318(17)
O2B 0.0883(16) 0.132(2) 0.130(2) -0.0665(14) -0.0209(15) -0.0112(16)
O3B 0.110(2) 0.128(2) 0.106(2) 0.0418(17) 0.0285(16) -0.0025(16)
O4B 0.0773(13) 0.0476(9) 0.1274(17) -0.0034(8) -0.0506(12) 0.0009(10)
O5B 0.0997(15) 0.0641(11) 0.1138(16) -0.0280(10) -0.0627(13) -0.0009(10)
O6B 0.1005(13) 0.0454(8) 0.0441(9) -0.0246(8) -0.0128(8) -0.0063(6)
C1B 0.0517(12) 0.0391(10) 0.0491(11) -0.0128(9) -0.0003(9) -0.0060(8)
C2B 0.0541(13) 0.0386(10) 0.0522(12) -0.0071(9) -0.0094(10) -0.0046(8)
C4B 0.0529(12) 0.0475(11) 0.0492(12) -0.0154(9) -0.0057(10) -0.0043(9)
C5B 0.0516(12) 0.0384(10) 0.0482(11) -0.0074(8) -0.0124(9) -0.0072(8)
C6B 0.0846(18) 0.0409(11) 0.0609(14) -0.0189(11) -0.0347(13) 0.0006(9)
C7B 0.116(2) 0.0532(13) 0.0435(13) -0.0252(14) -0.0212(14) -0.0118(10)
C8B 0.097(2) 0.0445(12) 0.0404(12) -0.0157(12) 0.0097(12) -0.0111(9)
C9B 0.0573(12) 0.0365(9) 0.0364(10) -0.0124(8) -0.0072(9) -0.0070(7)
C10B 0.0778(16) 0.0440(11) 0.0581(14) -0.0224(11) -0.0168(12) 0.0023(9)
C11B 0.0781(16) 0.0378(10) 0.0435(11) -0.0120(10) -0.0056(10) -0.0046(8)
C12B 0.0500(12) 0.0395(10) 0.0460(12) -0.0166(8) -0.0085(9) -0.0054(8)
C13B 0.0403(11) 0.0383(10) 0.0519(12) -0.0121(8) -0.0062(9) -0.0030(8)
C14B 0.0589(14) 0.0402(11) 0.0623(14) -0.0128(9) -0.0149(11) -0.0051(9)
C15B 0.0686(15) 0.0397(11) 0.0792(17) -0.0165(10) -0.0149(13) -0.0005(10)
C16B 0.0751(17) 0.0470(13) 0.089(2) -0.0182(11) -0.0248(14) 0.0198(12)
C17B 0.0780(17) 0.0670(15) 0.0689(16) -0.0231(13) -0.0286(14) 0.0139(12)
C18B 0.0571(13) 0.0490(11) 0.0561(13) -0.0188(10) -0.0161(10) 0.0003(9)

loop_
_atom_type_symbol
_atom_type_description
_atom_type_scat_dispersion_real
_atom_type_scat_dispersion_imag
_atom_type_scat_source
C C 0.0033 0.0016 'International Tables Vol C Tables 4.2.6.8 and 6.1.1.4'
H H 0.0000 0.0000 'International Tables Vol C Tables 4.2.6.8 and 6.1.1.4'
N N 0.0061 0.0033 'International Tables Vol C Tables 4.2.6.8 and 6.1.1.4'
O O 0.0106 0.0060 'International Tables Vol C Tables 4.2.6.8 and 6.1.1.4'

loop_
_geom_angle_atom_site_label_1
_geom_angle_atom_site_label_2
_geom_angle_atom_site_label_3
_geom_angle
_geom_angle_publ_flag
O1A N1A O2A 123.3(2) no
O1A N1A C1A 119.6(2) no
O2A N1A C1A 117.11(18) no
O3A N2A O4A 124.42(18) no
O3A N2A C5A 118.76(18) no
O4A N2A C5A 116.81(18) no
C2A N3A C10A 111.1(2) no
C2A N3A C4A 111.05(18) no
C10A N3A C4A 111.63(17) no
C8A C1A N1A 110.50(17) no
C8A C1A C9A 111.38(17) no
N1A C1A C9A 108.93(16) no
C8A C1A C2A 111.15(17) no
N1A C1A C2A 104.33(16) no
C9A C1A C2A 110.31(16) no
N3A C2A C1A 109.37(17) no
N3A C2A H2AA 109.8 no
C1A C2A H2AA 109.8 no
N3A C2A H2AB 109.8 no
C1A C2A H2AB 109.8 no
H2AA C2A H2AB 108.2 no
N3A C4A C5A 106.80(16) no
N3A C4A H4AA 110.4 no
C5A C4A H4AA 110.4 no
N3A C4A H4AB 110.4 no
C5A C4A H4AB 110.4 no
H4AA C4A H4AB 108.6 no
N2A C5A C4A 108.83(16) no
N2A C5A C9A 109.24(16) no
C4A C5A C9A 110.18(17) no
N2A C5A C6A 107.47(18) no
C4A C5A C6A 108.68(18) no
C9A C5A C6A 112.35(16) no
O5A C6A C7A 123.0(2) no
O5A C6A C5A 119.9(2) no
C7A C6A C5A 116.95(19) no
C8A C7A C6A 121.5(2) no
C8A C7A H7AA 119.2 no
C6A C7A H7AA 119.2 no
C7A C8A C1A 120.10(18) no
C7A C8A H8AA 119.9 no
C1A C8A H8AA 119.9 no
C11A C9A C1A 112.99(15) no
C11A C9A C5A 115.92(16) no
C1A C9A C5A 102.80(15) no
C11A C9A H9AA 108.3 no
C1A C9A H9AA 108.3 no
C5A C9A H9AA 108.3 no
N3A C10A H10A 109.5 no
N3A C10A H10B 109.5 no
H10A C10A H10B 109.5 no
N3A C10A H10C 109.5 no
H10A C10A H10C 109.5 no
H10B C10A H10C 109.5 no
C12A C11A C9A 112.96(17) no
C12A C11A H11A 109.0 no
C9A C11A H11A 109.0 no
C12A C11A H11B 109.0 no
C9A C11A H11B 109.0 no
H11A C11A H11B 107.8 no
O6A C12A C13A 121.6(2) no
O6A C12A C11A 120.49(19) no
C13A C12A C11A 117.94(19) no
C18A C13A C14A 119.4(2) no
C18A C13A C12A 122.1(2) no
C14A C13A C12A 118.5(2) no
C13A C14A C15A 119.5(3) no
C13A C14A H14A 120.2 no
C15A C14A H14A 120.2 no
C16A C15A C14A 120.1(3) no
C16A C15A H15A 119.9 no
C14A C15A H15A 119.9 no
C17A C16A C15A 120.7(3) no
C17A C16A H16A 119.7 no
C15A C16A H16A 119.7 no
C16A C17A C18A 120.1(3) no
C16A C17A H17A 119.9 no
C18A C17A H17A 119.9 no
C13A C18A C17A 120.1(3) no
C13A C18A H18A 120.0 no
C17A C18A H18A 120.0 no
O1B N1B O2B 122.8(3) no
O1B N1B C1B 120.3(3) no
O2B N1B C1B 116.9(2) no
O3B N2B O4B 123.2(2) no
O3B N2B C5B 118.6(2) no
O4B N2B C5B 118.2(2) no
C2B N3B C10B 111.29(17) no
C2B N3B C4B 111.28(16) no
C10B N3B C4B 112.03(18) no
C8B C1B N1B 110.7(2) no
C8B C1B C9B 110.48(19) no
N1B C1B C9B 108.28(16) no
C8B C1B C2B 110.64(17) no
N1B C1B C2B 105.86(18) no
C9B C1B C2B 110.75(17) no
N3B C2B C1B 108.68(17) no
N3B C2B H2BA 110.0 no
C1B C2B H2BA 110.0 no
N3B C2B H2BB 110.0 no
C1B C2B H2BB 110.0 no
H2BA C2B H2BB 108.3 no
N3B C4B C5B 107.41(17) no
N3B C4B H4BA 110.2 no
C5B C4B H4BA 110.2 no
N3B C4B H4BB 110.2 no
C5B C4B H4BB 110.2 no
H4BA C4B H4BB 108.5 no
N2B C5B C4B 109.25(19) no
N2B C5B C9B 111.23(16) no
C4B C5B C9B 110.22(17) no
N2B C5B C6B 105.88(18) no
C4B C5B C6B 107.56(16) no
C9B C5B C6B 112.52(18) no
O5B C6B C7B 124.4(2) no
O5B C6B C5B 119.6(2) no
C7B C6B C5B 116.0(2) no
C8B C7B C6B 122.9(2) no
C8B C7B H7BA 118.5 no
C6B C7B H7BA 118.5 no
C7B C8B C1B 120.4(2) no
C7B C8B H8BA 119.8 no
C1B C8B H8BA 119.8 no
C11B C9B C5B 116.60(18) no
C11B C9B C1B 112.32(18) no
C5B C9B C1B 103.40(15) no
C11B C9B H9BA 108.1 no
C5B C9B H9BA 108.1 no
C1B C9B H9BA 108.1 no
N3B C10B H10D 109.5 no
N3B C10B H10E 109.5 no
H10D C10B H10E 109.5 no
N3B C10B H10F 109.5 no
H10D C10B H10F 109.5 no
H10E C10B H10F 109.5 no
C12B C11B C9B 113.16(18) no
C12B C11B H11C 108.9 no
C9B C11B H11C 108.9 no
C12B C11B H11D 108.9 no
C9B C11B H11D 108.9 no
H11C C11B H11D 107.8 no
O6B C12B C13B 120.93(17) no
O6B C12B C11B 120.88(18) no
C13B C12B C11B 118.16(17) no
C18B C13B C14B 118.60(19) no
C18B C13B C12B 123.05(17) no
C14B C13B C12B 118.30(19) no
C15B C14B C13B 121.0(2) no
C15B C14B H14B 119.5 no
C13B C14B H14B 119.5 no
C14B C15B C16B 119.8(2) no
C14B C15B H15B 120.1 no
C16B C15B H15B 120.1 no
C15B C16B C17B 120.5(2) no
C15B C16B H16B 119.8 no
C17B C16B H16B 119.8 no
C18B C17B C16B 119.9(2) no
C18B C17B H17B 120.1 no
C16B C17B H17B 120.1 no
C17B C18B C13B 120.2(2) no
C17B C18B H18B 119.9 no
C13B C18B H18B 119.9 no

loop_
_geom_bond_atom_site_label_1
_geom_bond_atom_site_label_2
_geom_bond_site_symmetry_2
_geom_bond_distance
_geom_bond_publ_flag
N1A O1A . 1.199(2) no
N1A O2A . 1.223(3) no
N1A C1A . 1.523(3) no
N2A O3A . 1.203(2) no
N2A O4A . 1.224(2) no
N2A C5A . 1.517(3) no
N3A C2A . 1.443(3) no
N3A C10A . 1.457(3) no
N3A C4A . 1.458(3) no
O5A C6A . 1.217(3) no
O6A C12A . 1.212(3) no
C1A C8A . 1.488(3) no
C1A C9A . 1.535(3) no
C1A C2A . 1.554(3) no
C2A H2AA . 0.9700 no
C2A H2AB . 0.9700 no
C4A C5A . 1.525(3) no
C4A H4AA . 0.9700 no
C4A H4AB . 0.9700 no
C5A C9A . 1.541(3) no
C5A C6A . 1.541(3) no
C6A C7A . 1.459(3) no
C7A C8A . 1.329(3) no
C7A H7AA . 0.9300 no
C8A H8AA . 0.9300 no
C9A C11A . 1.529(3) no
C9A H9AA . 0.9800 no
C10A H10A . 0.9600 no
C10A H10B . 0.9600 no
C10A H10C . 0.9600 no
C11A C12A . 1.514(3) no
C11A H11A . 0.9700 no
C11A H11B . 0.9700 no
C12A C13A . 1.496(3) no
C13A C18A . 1.381(4) no
C13A C14A . 1.386(4) no
C14A C15A . 1.393(5) no
C14A H14A . 0.9300 no
C15A C16A . 1.373(5) no
C15A H15A . 0.9300 no
C16A C17A . 1.349(5) no
C16A H16A . 0.9300 no
C17A C18A . 1.396(3) no
C17A H17A . 0.9300 no
C18A H18A . 0.9300 no
N1B O1B . 1.203(3) no
N1B O2B . 1.218(3) no
N1B C1B . 1.520(3) no
N2B O3B . 1.196(3) no
N2B O4B . 1.208(3) no
N2B C5B . 1.515(3) no
N3B C2B . 1.444(3) no
N3B C10B . 1.453(3) no
N3B C4B . 1.456(3) no
O5B C6B . 1.207(3) no
O6B C12B . 1.210(2) no
C1B C8B . 1.503(3) no
C1B C9B . 1.537(3) no
C1B C2B . 1.543(3) no
C2B H2BA . 0.9700 no
C2B H2BB . 0.9700 no
C4B C5B . 1.533(3) no
C4B H4BA . 0.9700 no
C4B H4BB . 0.9700 no
C5B C9B . 1.534(3) no
C5B C6B . 1.555(3) no
C6B C7B . 1.439(4) no
C7B C8B . 1.317(4) no
C7B H7BA . 0.9300 no
C8B H8BA . 0.9300 no
C9B C11B . 1.522(3) no
C9B H9BA . 0.9800 no
C10B H10D . 0.9600 no
C10B H10E . 0.9600 no
C10B H10F . 0.9600 no
C11B C12B . 1.515(3) no
C11B H11C . 0.9700 no
C11B H11D . 0.9700 no
C12B C13B . 1.488(3) no
C13B C18B . 1.391(3) no
C13B C14B . 1.394(3) no
C14B C15B . 1.360(3) no
C14B H14B . 0.9300 no
C15B C16B . 1.374(4) no
C15B H15B . 0.9300 no
C16B C17B . 1.380(4) no
C16B H16B . 0.9300 no
C17B C18B . 1.373(3) no
C17B H17B . 0.9300 no
C18B H18B . 0.9300 no

loop_
_geom_torsion_atom_site_label_1
_geom_torsion_atom_site_label_2
_geom_torsion_atom_site_label_3
_geom_torsion_atom_site_label_4
_geom_torsion
_geom_torsion_publ_flag
N1A C1A C9A C5A 173.81(15) yes
N2A C5A C9A C1A 176.45(15) yes
O1A N1A C1A C8A 25.3(2) yes
O4A N2A C5A C6A 47.0(3) yes
C4A C5A C9A C11A 172.19(16) yes
C6A C5A C9A C11A -66.5(2) yes
O2A N1A C1A C8A -157.03(18) no
O1A N1A C1A C9A 147.94(19) no
O2A N1A C1A C9A -34.4(2) no
O1A N1A C1A C2A -94.3(2) no
O2A N1A C1A C2A 83.4(2) no
C10A N3A C2A C1A -174.33(18) no
C4A N3A C2A C1A 60.8(2) no
C8A C1A C2A N3A 63.7(2) no
N1A C1A C2A N3A -177.21(16) no
C9A C1A C2A N3A -60.4(2) no
C2A N3A C4A C5A -63.3(2) no
C10A N3A C4A C5A 172.1(2) no
O3A N2A C5A C4A -16.0(3) no
O4A N2A C5A C4A 164.5(2) no
O3A N2A C5A C9A 104.4(2) no
O4A N2A C5A C9A -75.1(2) no
O3A N2A C5A C6A -133.5(2) no
N3A C4A C5A N2A -173.82(18) no
N3A C4A C5A C9A 66.4(2) no
N3A C4A C5A C6A -57.1(2) no
N2A C5A C6A O5A 38.3(3) no
C4A C5A C6A O5A -79.3(3) no
C9A C5A C6A O5A 158.5(2) no
N2A C5A C6A C7A -145.39(19) no
C4A C5A C6A C7A 97.0(2) no
C9A C5A C6A C7A -25.2(3) no
O5A C6A C7A C8A 170.1(2) no
C5A C6A C7A C8A -6.1(3) no
C6A C7A C8A C1A -0.3(3) no
N1A C1A C8A C7A 159.26(19) no
C9A C1A C8A C7A 38.0(3) no
C2A C1A C8A C7A -85.4(2) no
C8A C1A C9A C11A 61.6(2) no
N1A C1A C9A C11A -60.5(2) no
C2A C1A C9A C11A -174.45(18) no
C8A C1A C9A C5A -64.06(19) no
C2A C1A C9A C5A 59.9(2) no
N2A C5A C9A C11A 52.7(2) no
C4A C5A C9A C1A -64.05(19) no
C6A C5A C9A C1A 57.3(2) no
C1A C9A C11A C12A 152.83(18) no
C5A C9A C11A C12A -88.9(2) no
C9A C11A C12A O6A -13.0(3) no
C9A C11A C12A C13A 167.00(18) no
O6A C12A C13A C18A -165.7(2) no
C11A C12A C13A C18A 14.2(3) no
O6A C12A C13A C14A 13.4(4) no
C11A C12A C13A C14A -166.7(2) no
C18A C13A C14A C15A -1.7(4) no
C12A C13A C14A C15A 179.2(3) no
C13A C14A C15A C16A 1.9(5) no
C14A C15A C16A C17A -0.8(5) no
C15A C16A C17A C18A -0.6(5) no
C14A C13A C18A C17A 0.3(4) no
C12A C13A C18A C17A 179.4(2) no
C16A C17A C18A C13A 0.8(4) no
N1B C1B C9B C5B -175.72(17) yes
N2B C5B C9B C1B -176.40(17) yes
O1B N1B C1B C8B -4.1(3) yes
O4B N2B C5B C6B -58.9(3) yes
C4B C5B C9B C11B -173.97(16) yes
C6B C5B C9B C11B 66.0(2) yes
O2B N1B C1B C8B 176.3(2) no
O1B N1B C1B C9B -125.3(3) no
O2B N1B C1B C9B 55.1(3) no
O1B N1B C1B C2B 115.9(3) no
O2B N1B C1B C2B -63.8(3) no
C10B N3B C2B C1B 172.99(16) no
C4B N3B C2B C1B -61.3(2) no
C8B C1B C2B N3B -61.9(2) no
N1B C1B C2B N3B 178.11(16) no
C9B C1B C2B N3B 61.0(2) no
C2B N3B C4B C5B 63.0(2) no
C10B N3B C4B C5B -171.71(17) no
O3B N2B C5B C4B 7.4(3) no
O4B N2B C5B C4B -174.49(19) no
O3B N2B C5B C9B -114.5(3) no
O4B N2B C5B C9B 63.6(3) no
O3B N2B C5B C6B 123.0(3) no
N3B C4B C5B N2B 172.83(16) no
N3B C4B C5B C9B -64.7(2) no
N3B C4B C5B C6B 58.3(2) no
N2B C5B C6B O5B -35.6(3) no
C4B C5B C6B O5B 81.1(2) no
C9B C5B C6B O5B -157.29(19) no
N2B C5B C6B C7B 147.7(2) no
C4B C5B C6B C7B -95.6(2) no
C9B C5B C6B C7B 26.0(2) no
O5B C6B C7B C8B -171.0(2) no
C5B C6B C7B C8B 5.5(3) no
C6B C7B C8B C1B 0.1(4) no
N1B C1B C8B C7B -156.7(2) no
C9B C1B C8B C7B -36.8(3) no
C2B C1B C8B C7B 86.3(3) no
N2B C5B C9B C11B -52.6(2) no
C4B C5B C9B C1B 62.3(2) no
C6B C5B C9B C1B -57.8(2) no
C8B C1B C9B C11B -63.6(2) no
N1B C1B C9B C11B 57.7(2) no
C2B C1B C9B C11B 173.40(18) no
C8B C1B C9B C5B 62.9(2) no
C2B C1B C9B C5B -60.1(2) no
C5B C9B C11B C12B 89.4(2) no
C1B C9B C11B C12B -151.50(19) no
C9B C11B C12B O6B 13.1(3) no
C9B C11B C12B C13B -169.02(18) no
O6B C12B C13B C18B -154.3(2) no
C11B C12B C13B C18B 27.8(3) no
O6B C12B C13B C14B 23.1(3) no
C11B C12B C13B C14B -154.8(2) no
C18B C13B C14B C15B -0.3(3) no
C12B C13B C14B C15B -177.9(2) no
C13B C14B C15B C16B 1.4(4) no
C14B C15B C16B C17B -0.9(4) no
C15B C16B C17B C18B -0.5(4) no
C16B C17B C18B C13B 1.5(4) no
C14B C13B C18B C17B -1.1(3) no
C12B C13B C18B C17B 176.3(2) no

loop_
_cod_related_entry_id
_cod_related_entry_database
_cod_related_entry_code
1 ChemSpider 3385484
